data_2108362
loop_
_publ_author_name
'Kader, Thomas'
'St\"oger, Berthold'
'Fr\"ohlich, Johannes'
'Kautny, Paul'

_publ_section_title
;
 The phase transitions of 4-aminopyridine-based indolocarbazoles:
 twinning, local- and pseudo-symmetry
;
_journal_coeditor_code WF5145SUP1
_journal_issue 1
_journal_name_full 'Acta Crystallographica Section B'
_journal_page_first 97
_journal_page_last 106
_journal_paper_doi 10.1107/S2052520618017341
_journal_volume 75
_journal_year 2019
_chemical_formula_sum 'C17 H10 N2'
_chemical_formula_weight 242.27
_space_group_crystal_system monoclinic
_space_group_IT_number 14
_space_group_name_Hall '-P 2ybc'
_space_group_name_H-M_alt 'P 1 21/c 1'
_symmetry_space_group_name_Hall '-P 2ybc'
_symmetry_space_group_name_H-M 'P 1 21/c 1'
_atom_sites_solution_hydrogens geom
_audit_creation_method SHELXL-2014/7
_cell_angle_alpha 90
_cell_angle_beta 91.53(5)
_cell_angle_gamma 90
_cell_formula_units_Z 4
_cell_length_a 4.064(8)
_cell_length_b 16.58(3)
_cell_length_c 17.57(3)
_cell_measurement_reflns_used 1692
_cell_measurement_temperature 150
_cell_measurement_theta_max 24.29
_cell_measurement_theta_min 2.62
_cell_volume 1183(4)
_computing_structure_refinement 'SHELXL-2014/7 (Sheldrick, 2014)'
_diffrn_ambient_temperature 150
_diffrn_measured_fraction_theta_full 0.999
_diffrn_measured_fraction_theta_max 0.972
_diffrn_measurement_device 'four-circle diffractometer'
_diffrn_measurement_device_type 'Bruker KAPPA APEX II CCD'
_diffrn_measurement_method '\w- and \f-scans'
_diffrn_radiation_monochromator graphite
_diffrn_radiation_type MoK\a
_diffrn_radiation_wavelength 0.71073
_diffrn_reflns_av_R_equivalents 0.0628
_diffrn_reflns_av_unetI/netI 0.0775
_diffrn_reflns_Laue_measured_fraction_full 0.999
_diffrn_reflns_Laue_measured_fraction_max 0.972
_diffrn_reflns_limit_h_max 5
_diffrn_reflns_limit_h_min -5
_diffrn_reflns_limit_k_max 21
_diffrn_reflns_limit_k_min -21
_diffrn_reflns_limit_l_max 22
_diffrn_reflns_limit_l_min -22
_diffrn_reflns_number 10904
_diffrn_reflns_point_group_measured_fraction_full 0.999
_diffrn_reflns_point_group_measured_fraction_max 0.972
_diffrn_reflns_theta_full 25.242
_diffrn_reflns_theta_max 27.933
_diffrn_reflns_theta_min 1.159
_exptl_absorpt_coefficient_mu 0.081
_exptl_absorpt_correction_T_max 0.746
_exptl_absorpt_correction_T_min 0.549
_exptl_absorpt_correction_type multi-scan
_exptl_absorpt_process_details SADABS
_exptl_crystal_colour colourless
_exptl_crystal_density_diffrn 1.360
_exptl_crystal_description rod
_exptl_crystal_F_000 504
_exptl_crystal_size_max 0.55
_exptl_crystal_size_mid 0.08
_exptl_crystal_size_min 0.04
_refine_diff_density_max 0.204
_refine_diff_density_min -0.269
_refine_diff_density_rms 0.052
_refine_ls_extinction_method none
_refine_ls_goodness_of_fit_ref 1.017
_refine_ls_hydrogen_treatment constr
_refine_ls_matrix_type full
_refine_ls_number_parameters 173
_refine_ls_number_reflns 2763
_refine_ls_number_restraints 0
_refine_ls_restrained_S_all 1.017
_refine_ls_R_factor_all 0.0984
_refine_ls_R_factor_gt 0.0550
_refine_ls_shift/su_max 0.000
_refine_ls_shift/su_mean 0.000
_refine_ls_structure_factor_coef Fsqd
_refine_ls_weighting_details 'w=1/[\s^2^(Fo^2^)+(0.0477P)^2^+0.2046P] where P=(Fo^2^+2Fc^2^)/3'
_refine_ls_weighting_scheme calc
_refine_ls_wR_factor_gt 0.1099
_refine_ls_wR_factor_ref 0.1284
_reflns_Friedel_coverage 0.000
_reflns_number_gt 1908
_reflns_number_total 2763
_reflns_threshold_expression 'I > 2\s(I)'
_cod_data_source_file wf5145sup1.cif
_cod_data_source_block 2NICz-LT
_cod_depositor_comments 'Adding full bibliography for 2108362--2108368.cif.'
_cod_original_cell_volume 1184(4)
_cod_database_code 2108362
_cod_database_fobs_code 2108362
_publcif_datablock.id {e19d9317-f09c-4335-b8a7-eec07f5790ce}

_shelx_shelxl_version_number 2014/7
_shelx_space_group_comment
;
The symmetry employed for this shelxl refinement is uniquely defined
by the following loop, which should always be used as a source of
symmetry information in preference to the above space-group names.
They are only intended as comments.
;
_shelx_estimated_absorpt_t_min 0.957
_shelx_estimated_absorpt_t_max 0.997

loop_
_space_group_symop_operation_xyz
'x, y, z'
'-x, y+1/2, -z+1/2'
'-x, -y, -z'
'x, -y-1/2, z-1/2'

loop_
_atom_site_label
_atom_site_type_symbol
_atom_site_fract_x
_atom_site_fract_y
_atom_site_fract_z
_atom_site_U_iso_or_equiv
_atom_site_adp_type
_atom_site_occupancy
_atom_site_site_symmetry_order
_atom_site_calc_flag
_atom_site_refinement_flags_posn
_atom_site_refinement_flags_adp
N2 N 0.7416(10) 0.23658(13) 0.36549(10) 0.0341(6) Uani 1 1 d . .
N8 N 0.7519(8) 0.24803(12) 0.59699(8) 0.0237(4) Uani 1 1 d . .
C1 C 0.8947(9) 0.29941(15) 0.40130(14) 0.0319(8) Uani 1 1 d . .
H1 H 0.9959 0.3397 0.3715 0.038 Uiso 1 1 calc R U
C3 C 0.5911(9) 0.17722(16) 0.40626(13) 0.0307(7) Uani 1 1 d . .
H3 H 0.4854 0.1342 0.3795 0.037 Uiso 1 1 calc R U
C4 C 0.2985(8) 0.06311(14) 0.56817(13) 0.0298(7) Uani 1 1 d . .
H4 H 0.2298 0.0309 0.5260 0.036 Uiso 1 1 calc R U
C3A C 0.5877(8) 0.17767(14) 0.48767(13) 0.0242(7) Uani 1 1 d . .
C3B C 0.4733(7) 0.13457(13) 0.55673(13) 0.0237(6) Uani 1 1 d . .
C3C C 0.7506(11) 0.24419(15) 0.51806(10) 0.0236(5) Uani 1 1 d . .
C5 C 0.2249(9) 0.03923(15) 0.64303(13) 0.0327(7) Uani 1 1 d . .
H5 H 0.1071 -0.0095 0.6505 0.039 Uiso 1 1 calc R U
C6 C 0.3222(9) 0.08608(15) 0.70710(14) 0.0316(7) Uani 1 1 d . .
H6 H 0.2668 0.0686 0.7566 0.038 Uiso 1 1 calc R U
C7 C 0.4977(8) 0.15734(14) 0.69850(13) 0.0247(7) Uani 1 1 d . .
H7 H 0.5631 0.1891 0.7412 0.030 Uiso 1 1 calc R U
C7A C 0.5749(9) 0.18059(14) 0.62376(12) 0.0240(7) Uani 1 1 d . .
C9 C 1.0095(8) 0.35011(14) 0.69022(13) 0.0271(7) Uani 1 1 d . .
H9 H 0.9442 0.3238 0.7354 0.032 Uiso 1 1 calc R U
C8A C 0.9302(8) 0.31883(13) 0.61753(12) 0.0215(6) Uani 1 1 d . .
C10 C 1.1893(8) 0.42186(15) 0.69233(13) 0.0278(7) Uani 1 1 d . .
H10 H 1.2497 0.4450 0.7402 0.033 Uiso 1 1 calc R U
C11 C 1.2834(9) 0.46097(15) 0.62460(12) 0.0306(7) Uani 1 1 d . .
H11 H 1.3996 0.5106 0.6283 0.037 Uiso 1 1 calc R U
C12 C 1.2102(8) 0.42857(13) 0.55180(13) 0.0287(6) Uani 1 1 d . .
H12 H 1.2812 0.4549 0.5071 0.034 Uiso 1 1 calc R U
C12A C 1.0309(8) 0.35686(13) 0.54717(13) 0.0239(6) Uani 1 1 d . .
C12B C 0.9084(8) 0.30683(14) 0.48208(13) 0.0237(7) Uani 1 1 d . .

loop_
_atom_site_aniso_label
_atom_site_aniso_U_11
_atom_site_aniso_U_22
_atom_site_aniso_U_33
_atom_site_aniso_U_23
_atom_site_aniso_U_13
_atom_site_aniso_U_12
N2 0.0386(15) 0.0370(14) 0.0269(9) 0.0000(8) 0.0016(13) 0.0020(13)
N8 0.0312(13) 0.0197(9) 0.0201(8) -0.0010(8) -0.0013(14) 0.0012(8)
C1 0.039(2) 0.0301(14) 0.0270(12) 0.0036(10) 0.0029(12) 0.0060(13)
C3 0.032(2) 0.0327(14) 0.0275(12) -0.0055(11) -0.0041(12) 0.0050(14)
C4 0.0239(19) 0.0273(13) 0.0383(13) -0.0065(10) -0.0005(13) 0.0011(12)
C3A 0.025(2) 0.0217(12) 0.0258(12) -0.0032(9) -0.0023(11) 0.0038(12)
C3B 0.0206(19) 0.0220(11) 0.0286(11) 0.0004(10) -0.0013(12) 0.0053(11)
C3C 0.0222(14) 0.0265(12) 0.0220(9) 0.0011(10) -0.0036(15) 0.0049(10)
C5 0.029(2) 0.0223(13) 0.0474(14) -0.0019(11) 0.0053(16) -0.0025(13)
C6 0.035(2) 0.0261(13) 0.0337(13) 0.0060(10) 0.0021(13) 0.0042(13)
C7 0.024(2) 0.0233(12) 0.0272(11) 0.0023(9) 0.0018(12) 0.0064(12)
C7A 0.024(2) 0.0206(12) 0.0269(12) 0.0025(9) -0.0005(11) 0.0041(12)
C9 0.031(2) 0.0244(13) 0.0255(11) -0.0010(10) 0.0032(13) 0.0029(13)
C8A 0.0194(19) 0.0200(12) 0.0252(11) 0.0001(9) 0.0010(11) 0.0045(12)
C10 0.026(2) 0.0254(13) 0.0317(12) -0.0058(10) -0.0012(12) 0.0000(12)
C11 0.029(2) 0.0225(13) 0.0402(14) -0.0013(10) 0.0024(13) 0.0019(13)
C12 0.0279(19) 0.0258(12) 0.0327(12) 0.0052(10) 0.0040(14) 0.0046(12)
C12A 0.024(2) 0.0216(11) 0.0264(12) 0.0031(9) 0.0023(11) 0.0065(11)
C12B 0.0218(19) 0.0252(12) 0.0240(11) 0.0009(9) -0.0004(11) 0.0058(12)

loop_
_atom_type_symbol
_atom_type_description
_atom_type_scat_dispersion_real
_atom_type_scat_dispersion_imag
_atom_type_scat_source
C C 0.0033 0.0016 'International Tables Vol C Tables 4.2.6.8 and 6.1.1.4'
H H 0.0000 0.0000 'International Tables Vol C Tables 4.2.6.8 and 6.1.1.4'
N N 0.0061 0.0033 'International Tables Vol C Tables 4.2.6.8 and 6.1.1.4'

loop_
_geom_angle_atom_site_label_1
_geom_angle_atom_site_label_2
_geom_angle_atom_site_label_3
_geom_angle
C1 N2 C3 120.9(2)
C3C N8 C7A 107.9(2)
C3C N8 C8A 106.3(2)
C7A N8 C8A 145.85(18)
N2 C1 C12B 122.2(3)
N2 C1 H1 118.9
C12B C1 H1 118.9
N2 C3 C3A 122.4(3)
N2 C3 H3 118.8
C3A C3 H3 118.8
C3B C4 C5 119.5(2)
C3B C4 H4 120.3
C5 C4 H4 120.3
C3C C3A C3 111.8(3)
C3C C3A C3B 102.9(2)
C3 C3A C3B 145.2(3)
C4 C3B C7A 117.5(2)
C4 C3B C3A 133.8(2)
C7A C3B C3A 108.6(2)
C12B C3C C3A 130.1(2)
C12B C3C N8 115.7(3)
C3A C3C N8 114.2(3)
C4 C5 C6 121.7(3)
C4 C5 H5 119.2
C6 C5 H5 119.2
C7 C6 C5 120.9(3)
C7 C6 H6 119.6
C5 C6 H6 119.6
C6 C7 C7A 117.4(2)
C6 C7 H7 121.3
C7A C7 H7 121.3
C7 C7A N8 130.7(2)
C7 C7A C3B 123.0(3)
N8 C7A C3B 106.3(2)
C10 C9 C8A 116.4(2)
C10 C9 H9 121.8
C8A C9 H9 121.8
C9 C8A N8 129.6(2)
C9 C8A C12A 123.2(3)
N8 C8A C12A 107.2(2)
C9 C10 C11 121.4(2)
C9 C10 H10 119.3
C11 C10 H10 119.3
C12 C11 C10 122.1(3)
C12 C11 H11 118.9
C10 C11 H11 118.9
C12A C12 C11 118.3(2)
C12A C12 H12 120.9
C11 C12 H12 120.9
C12 C12A C8A 118.5(2)
C12 C12A C12B 133.1(2)
C8A C12A C12B 108.4(2)
C3C C12B C1 112.6(3)
C3C C12B C12A 102.5(2)
C1 C12B C12A 144.8(3)

loop_
_geom_bond_atom_site_label_1
_geom_bond_atom_site_label_2
_geom_bond_distance
N2 C1 1.359(4)
N2 C3 1.371(4)
N8 C3C 1.388(3)
N8 C7A 1.417(4)
N8 C8A 1.421(4)
C1 C12B 1.424(4)
C1 H1 0.9500
C3 C3A 1.431(4)
C3 H3 0.9500
C4 C3B 1.399(4)
C4 C5 1.413(4)
C4 H4 0.9500
C3A C3C 1.386(4)
C3A C3B 1.493(4)
C3B C7A 1.454(4)
C3C C12B 1.382(4)
C5 C6 1.415(4)
C5 H5 0.9500
C6 C7 1.390(4)
C6 H6 0.9500
C7 C7A 1.412(4)
C7 H7 0.9500
C9 C10 1.396(4)
C9 C8A 1.408(4)
C9 H9 0.9500
C8A C12A 1.456(4)
C10 C11 1.417(4)
C10 H10 0.9500
C11 C12 1.412(4)
C11 H11 0.9500
C12 C12A 1.396(4)
C12 H12 0.9500
C12A C12B 1.488(4)

loop_
_geom_hbond_atom_site_label_D
_geom_hbond_atom_site_label_H
_geom_hbond_atom_site_label_A
_geom_hbond_distance_DH
_geom_hbond_distance_HA
_geom_hbond_distance_DA
_geom_hbond_angle_DHA
_geom_hbond_site_symmetry_A
C7 H7 N2 0.95 2.59 3.540(6) 174.5 4_566
C9 H9 N2 0.95 2.65 3.594(6) 174.7 4_566
